data_9012246
loop_
_publ_author_name
'Mi, J. X.'
'Huang, Y. X.'
'Mao, S. Y.'
'Huang, X. D.'
'Wei, Z. B.'
'Huang, Z. L.'
'Zhao, J. T.'

_publ_section_title
;Hydrothermal synthesis and crystal structure of Na2In2[PO3(OH)]4*H2O with a
 new structure type
;
_journal_name_full 'Journal of Solid State Chemistry'
_journal_page_first 213
_journal_page_last 219
_journal_paper_doi 10.1006/jssc.2000.9077
_journal_volume 157
_journal_year 2001
_chemical_formula_structural Na2In2[PO3(OH)]4*H2O
_chemical_formula_sum 'H6 In2 Na2 O17 P4'
_space_group_IT_number 2
_symmetry_space_group_name_Hall '-P 1'
_symmetry_space_group_name_H-M 'P -1'
_cell_angle_alpha 98.710
_cell_angle_beta 98.953
_cell_angle_gamma 60.228
_cell_formula_units_Z 2
_cell_length_a 9.30131
_cell_length_b 9.4976
_cell_length_c 9.2685
_cell_volume 699.418
_database_code_amcsd 0013995
_exptl_crystal_density_diffrn 3.217
_cod_original_formula_sum 'Na2 In2 P4 O17 H6'
_cod_database_code 9012246
_amcsd_formula_title Na2In2[PO3(OH)]4*H2O

loop_
_space_group_symop_operation_xyz
x,y,z
-x,-y,-z

loop_
_atom_site_label
_atom_site_fract_x
_atom_site_fract_y
_atom_site_fract_z
_atom_site_U_iso_or_equiv
_atom_site_type_symbol
_atom_site_attached_hydrogens
Na1 0.22660 0.29640 0.69260 0.02690 Na 0
Na2 0.09830 0.80260 0.24830 0.03620 Na 0
In1 0.45930 0.29240 0.13050 0.00687 In 0
In2 0.04510 0.21750 0.37050 0.00702 In 0
P1 0.23780 0.45590 0.41870 0.00880 P 0
P2 0.33710 0.00730 0.14010 0.00960 P 0
P3 0.23810 0.91090 0.59600 0.00730 P 0
P4 0.25630 0.58540 -0.11180 0.00870 P 0
O1 0.60220 0.14180 0.30300 0.01400 O 0
O2 -0.10050 0.09290 0.34050 0.01420 O 0
O3 0.18390 0.07920 0.55310 0.01580 O 0
O4 0.32210 0.16080 0.09010 0.01310 O 0
O5 0.29300 0.46740 0.27650 0.01650 O 0
O6 -0.08280 0.38500 0.54520 0.01520 O 0
O7 0.60770 0.41220 0.18290 0.01420 O 0
O8 0.64210 0.12050 -0.01260 0.01760 O 0
O9 0.21970 0.30620 0.41900 0.01490 O 0
O10 0.31570 0.42710 -0.04710 0.01870 O 0
O11 0.18620 0.03880 0.21110 0.01460 O 0
O12 -0.11250 0.39660 0.22520 0.01560 O 0
O-h13 0.49680 0.93040 0.25070 0.01900 O 0
O-h14 0.38480 0.42910 0.54570 0.02090 O 0
O-h15 0.28310 0.78610 0.45480 0.01610 O 0
O-h16 0.19480 0.72930 0.01100 0.02300 O 0
Ow17 -0.06950 0.69650 0.12990 0.03200 O 0
H1 0.36500 0.74400 0.42200 0.05000 H 0
H2 0.50100 0.99700 0.27900 0.05000 H 0
H3 0.40000 0.47300 0.63000 0.05000 H 0
H4 0.20900 0.80800 0.03600 0.05000 H 0
H5 0.01000 0.58600 0.08600 0.05000 H 0
H6 -0.19000 0.78300 0.03500 0.05000 H 0

loop_
_cod_changelog_entry_id
_cod_changelog_entry_author
_cod_changelog_entry_date
_cod_changelog_entry_text
1
;cod-tools version 3.8.0
Id: cif_guess_AMCSD_atom_types 9581 2023-05-17 12:35:41Z saulius
;
2023-05-18T08:44:30+03:00
;Derived atom types and hydrogen counts
from atom names that follow the AMCSD naming convention
(Wat == water, O-H == hydroxyl).
;

loop_
_cod_related_entry_id
_cod_related_entry_database
_cod_related_entry_code
1 AMCSD 0013995
